data_1571113
loop_
_publ_author_name
'Seo, Jun Min'
'Jo, Hongil'
'Choi, Myung Ho'
'Ok, Kang Min'
'Chang, Hong Young'
'Kim, Sun Woo'

_publ_section_title
;
 Polymorphisms in M2+AlF5(H2O)7 (M2+ = Fe2+, Co2+, or Ni2+): Syntheses,
 Crystal Structures, and Characterization of New Mixed Metal Fluoride
 Hydrates
;
_journal_issue 2
_journal_name_full Crystals
_journal_page_first 197
_journal_paper_doi 10.3390/cryst14020197
_journal_volume 14
_journal_year 2024
_chemical_formula_sum 'Al Co F5 H14 O7'
_chemical_formula_weight 307.02
_space_group_crystal_system triclinic
_space_group_IT_number 2
_space_group_name_Hall '-P 1'
_space_group_name_H-M_alt 'P -1'
_atom_sites_solution_hydrogens difmap
_atom_sites_solution_primary direct
_atom_sites_solution_secondary difmap
_audit_creation_method SHELXL-2019/3
_cell_angle_alpha 104.019(2)
_cell_angle_beta 96.749(2)
_cell_angle_gamma 95.254(2)
_cell_formula_units_Z 2
_cell_length_a 6.4434(5)
_cell_length_b 8.6691(6)
_cell_length_c 8.8031(6)
_cell_measurement_reflns_used 9864
_cell_measurement_temperature 100(2)
_cell_measurement_theta_max 28.41
_cell_measurement_theta_min 2.96
_cell_volume 470.08(6)
_computing_cell_refinement 'SAINT V8.40A integration software'
_computing_data_collection 'Bruker APEX3 software'
_computing_data_reduction 'Bruker APEX3 software'
_computing_structure_refinement 'SHELXL-2019/2 (Sheldrick, 2019)'
_computing_structure_solution 'SHELXT 2014/5 (Sheldrick, 2014)'
_diffrn_ambient_temperature 100(2)
_diffrn_measured_fraction_theta_full 0.996
_diffrn_measured_fraction_theta_max 0.996
_diffrn_measurement_device_type 'Bruker APEX-II'
_diffrn_measurement_method '\w scans'
_diffrn_radiation_type MoK\a
_diffrn_radiation_wavelength 0.71073
_diffrn_reflns_av_R_equivalents 0.0424
_diffrn_reflns_av_unetI/netI 0.0236
_diffrn_reflns_Laue_measured_fraction_full 0.996
_diffrn_reflns_Laue_measured_fraction_max 0.996
_diffrn_reflns_limit_h_max 7
_diffrn_reflns_limit_h_min -7
_diffrn_reflns_limit_k_max 10
_diffrn_reflns_limit_k_min -10
_diffrn_reflns_limit_l_max 10
_diffrn_reflns_limit_l_min -10
_diffrn_reflns_number 13330
_diffrn_reflns_point_group_measured_fraction_full 0.996
_diffrn_reflns_point_group_measured_fraction_max 0.996
_diffrn_reflns_theta_full 25.242
_diffrn_reflns_theta_max 25.350
_diffrn_reflns_theta_min 2.410
_diffrn_source 'sealed x-ray tube'
_exptl_absorpt_coefficient_mu 2.014
_exptl_absorpt_correction_T_max 0.7457
_exptl_absorpt_correction_T_min 0.6343
_exptl_absorpt_correction_type multi-scan
_exptl_absorpt_process_details SADABS-2016/2
_exptl_crystal_colour orange
_exptl_crystal_density_diffrn 2.169
_exptl_crystal_density_method 'not measured'
_exptl_crystal_description block
_exptl_crystal_F_000 310
_exptl_crystal_size_max 0.158
_exptl_crystal_size_mid 0.046
_exptl_crystal_size_min 0.043
_refine_diff_density_max 0.486
_refine_diff_density_min -0.448
_refine_diff_density_rms 0.081
_refine_ls_extinction_method none
_refine_ls_goodness_of_fit_ref 1.148
_refine_ls_hydrogen_treatment refxyz
_refine_ls_matrix_type full
_refine_ls_number_parameters 182
_refine_ls_number_reflns 1723
_refine_ls_number_restraints 24
_refine_ls_restrained_S_all 1.143
_refine_ls_R_factor_all 0.0364
_refine_ls_R_factor_gt 0.0329
_refine_ls_shift/su_max 0.000
_refine_ls_shift/su_mean 0.000
_refine_ls_structure_factor_coef Fsqd
_refine_ls_weighting_details 'w=1/[\s^2^(Fo^2^)+1.8062P] where P=(Fo^2^+2Fc^2^)/3'
_refine_ls_weighting_scheme calc
_refine_ls_wR_factor_gt 0.0714
_refine_ls_wR_factor_ref 0.0743
_reflns_Friedel_coverage 0.000
_reflns_number_gt 1608
_reflns_number_total 1723
_reflns_threshold_expression 'I > 2\s(I)'
_cod_data_source_file Total_final.cif
_cod_data_source_block CoAlF_100K
_cod_database_code 1571113
_shelx_shelxl_version_number 2019/3
_shelx_space_group_comment
;
The symmetry employed for this shelxl refinement is uniquely defined
by the following loop, which should always be used as a source of
symmetry information in preference to the above space-group names.
They are only intended as comments.
;
_shelx_estimated_absorpt_t_min 0.741
_shelx_estimated_absorpt_t_max 0.918

loop_
_space_group_symop_operation_xyz
'x, y, z'
'-x, -y, -z'

loop_
_atom_site_label
_atom_site_type_symbol
_atom_site_fract_x
_atom_site_fract_y
_atom_site_fract_z
_atom_site_U_iso_or_equiv
_atom_site_adp_type
_atom_site_occupancy
_atom_site_site_symmetry_order
_atom_site_calc_flag
_atom_site_refinement_flags_posn
_atom_site_refinement_flags_adp
_atom_site_refinement_flags_occupancy
_atom_site_disorder_assembly
_atom_site_disorder_group
Co1 Co 0.500000 0.500000 0.500000 0.00844(17) Uani 1 2 d S . P . .
Co2 Co 0.500000 0.000000 1.000000 0.00797(17) Uani 1 2 d S . P . .
Al1 Al 0.000000 0.000000 0.500000 0.0107(3) Uani 1 2 d S . P . .
Al2 Al 1.000000 0.500000 1.000000 0.0096(3) Uani 1 2 d S . P . .
O1 O -0.0407(4) 0.2184(3) 0.5335(4) 0.0273(7) Uani 0.5 1 d D . P . .
H1A H 0.039(11) 0.288(10) 0.627(7) 0.041 Uiso 0.5 1 d D U P . .
H1B H -0.183(5) 0.216(12) 0.552(10) 0.041 Uiso 0.5 1 d D U P . .
O2 O 0.8938(4) 0.5718(3) 1.1895(3) 0.0193(6) Uani 0.5 1 d D . P . .
H2A H 0.835(14) 0.498(7) 1.242(9) 0.029 Uiso 0.5 1 d D U P . .
H2B H 0.893(15) 0.675(4) 1.259(8) 0.029 Uiso 0.5 1 d D U P . .
O3 O 0.5275(5) 0.3286(4) 0.6242(4) 0.0293(8) Uani 1 1 d D . . . .
H3A H 0.586(8) 0.351(6) 0.730(3) 0.044 Uiso 1 1 d D U . . .
H3B H 0.443(7) 0.229(4) 0.604(6) 0.044 Uiso 1 1 d D U . . .
O4 O 0.2194(4) 0.3727(3) 0.3695(3) 0.0159(6) Uani 1 1 d D . . . .
H4A H 0.118(6) 0.321(5) 0.415(5) 0.024 Uiso 1 1 d D U . . .
H4B H 0.156(6) 0.367(5) 0.268(3) 0.024 Uiso 1 1 d D U . . .
O5 O 0.3207(4) 0.6267(3) 0.6607(3) 0.0229(7) Uani 1 1 d D . . . .
H5A H 0.244(7) 0.674(5) 0.592(5) 0.034 Uiso 1 1 d D U . . .
H5B H 0.389(7) 0.698(5) 0.751(4) 0.034 Uiso 1 1 d D U . . .
O6 O 0.1849(4) -0.0697(3) 0.9223(3) 0.0164(6) Uani 1 1 d D . . . .
H6A H 0.110(6) -0.033(5) 0.845(4) 0.025 Uiso 1 1 d D U . . .
H6B H 0.105(6) -0.155(4) 0.944(5) 0.025 Uiso 1 1 d D U . . .
O7 O 0.5542(4) -0.0356(3) 0.7662(3) 0.0160(6) Uani 1 1 d D . . . .
H7A H 0.460(5) 0.008(5) 0.704(5) 0.024 Uiso 1 1 d D U . . .
H7B H 0.686(4) -0.036(5) 0.735(5) 0.024 Uiso 1 1 d D U . . .
O8 O 0.4546(4) 0.2384(3) 1.0174(3) 0.0173(6) Uani 1 1 d D . . . .
H8A H 0.323(4) 0.275(5) 1.013(5) 0.026 Uiso 1 1 d D U . . .
H8B H 0.549(5) 0.300(5) 0.976(5) 0.026 Uiso 1 1 d D U . . .
F1 F -0.0407(4) 0.2184(3) 0.5335(4) 0.0273(7) Uani 0.5 1 d . . P . .
F2 F 0.8938(4) 0.5718(3) 1.1895(3) 0.0193(6) Uani 0.5 1 d . . P . .
F3 F 0.0555(4) 0.0003(4) 0.3072(3) 0.0280(6) Uani 1 1 d . . . . .
F4 F 0.2734(3) 0.0591(3) 0.5748(3) 0.0158(5) Uani 1 1 d . . . . .
F5 F 0.7447(3) 0.3977(3) 0.9098(3) 0.0161(5) Uani 1 1 d . . . . .
F6 F 0.9308(3) 0.6758(3) 0.9408(3) 0.0153(5) Uani 1 1 d . . . . .

loop_
_atom_site_aniso_label
_atom_site_aniso_U_11
_atom_site_aniso_U_22
_atom_site_aniso_U_33
_atom_site_aniso_U_23
_atom_site_aniso_U_13
_atom_site_aniso_U_12
Co1 0.0092(3) 0.0073(3) 0.0076(3) 0.0019(2) -0.0017(3) -0.0018(3)
Co2 0.0067(3) 0.0077(3) 0.0089(4) 0.0021(2) 0.0002(3) -0.0006(3)
Al1 0.0067(7) 0.0134(8) 0.0104(8) 0.0018(6) -0.0008(6) -0.0012(6)
Al2 0.0079(7) 0.0107(8) 0.0094(8) 0.0030(6) -0.0009(6) -0.0010(6)
O1 0.0125(13) 0.0159(13) 0.0516(19) 0.0112(13) -0.0058(12) -0.0017(11)
O2 0.0212(13) 0.0220(13) 0.0145(13) 0.0039(10) 0.0069(10) -0.0017(11)
O3 0.0364(19) 0.0245(17) 0.0232(17) 0.0187(14) -0.0199(14) -0.0198(14)
O4 0.0155(13) 0.0207(15) 0.0088(13) 0.0056(10) -0.0047(10) -0.0090(11)
O5 0.0156(14) 0.0240(16) 0.0199(15) -0.0097(12) 0.0034(12) -0.0040(12)
O6 0.0087(13) 0.0190(15) 0.0214(15) 0.0093(11) -0.0028(11) -0.0036(11)
O7 0.0095(13) 0.0293(16) 0.0107(13) 0.0079(11) 0.0008(10) 0.0036(12)
O8 0.0129(14) 0.0145(14) 0.0283(16) 0.0111(12) 0.0062(12) 0.0017(11)
F1 0.0125(13) 0.0159(13) 0.0516(19) 0.0112(13) -0.0058(12) -0.0017(11)
F2 0.0212(13) 0.0220(13) 0.0145(13) 0.0039(10) 0.0069(10) -0.0017(11)
F3 0.0149(12) 0.0579(18) 0.0147(12) 0.0155(12) 0.0019(9) 0.0067(12)
F4 0.0108(10) 0.0148(11) 0.0210(12) 0.0072(9) -0.0039(9) -0.0016(8)
F5 0.0107(10) 0.0198(12) 0.0155(12) 0.0059(9) -0.0033(9) -0.0077(9)
F6 0.0136(11) 0.0149(11) 0.0185(12) 0.0071(9) 0.0012(9) 0.0008(9)

loop_
_atom_type_symbol
_atom_type_description
_atom_type_scat_dispersion_real
_atom_type_scat_dispersion_imag
_atom_type_scat_source
O O 0.0106 0.0060 'International Tables Vol C Tables 4.2.6.8 and 6.1.1.4'
H H 0.0000 0.0000 'International Tables Vol C Tables 4.2.6.8 and 6.1.1.4'
F F 0.0171 0.0103 'International Tables Vol C Tables 4.2.6.8 and 6.1.1.4'
Al Al 0.0645 0.0514 'International Tables Vol C Tables 4.2.6.8 and 6.1.1.4'
Co Co 0.3494 0.9721 'International Tables Vol C Tables 4.2.6.8 and 6.1.1.4'

loop_
_geom_angle_atom_site_label_1
_geom_angle_atom_site_label_2
_geom_angle_atom_site_label_3
_geom_angle
_geom_angle_site_symmetry_1
_geom_angle_site_symmetry_3
_geom_angle_publ_flag
O3 Co1 O3 180.0 2_666 . ?
O3 Co1 O4 90.40(11) 2_666 2_666 ?
O3 Co1 O4 89.60(11) . 2_666 ?
O3 Co1 O4 89.59(11) 2_666 . ?
O3 Co1 O4 90.41(11) . . ?
O4 Co1 O4 180.0 2_666 . ?
O3 Co1 O5 88.31(14) 2_666 . ?
O3 Co1 O5 91.69(14) . . ?
O4 Co1 O5 91.90(11) 2_666 . ?
O4 Co1 O5 88.10(11) . . ?
O3 Co1 O5 91.69(14) 2_666 2_666 ?
O3 Co1 O5 88.31(14) . 2_666 ?
O4 Co1 O5 88.10(11) 2_666 2_666 ?
O4 Co1 O5 91.90(11) . 2_666 ?
O5 Co1 O5 180.0 . 2_666 ?
O6 Co2 O6 180.00(5) . 2_657 ?
O6 Co2 O7 90.42(11) . 2_657 ?
O6 Co2 O7 89.58(11) 2_657 2_657 ?
O6 Co2 O7 89.58(11) . . ?
O6 Co2 O7 90.42(11) 2_657 . ?
O7 Co2 O7 180.0 2_657 . ?
O6 Co2 O8 90.19(11) . . ?
O6 Co2 O8 89.81(11) 2_657 . ?
O7 Co2 O8 87.83(11) 2_657 . ?
O7 Co2 O8 92.17(11) . . ?
O6 Co2 O8 89.81(11) . 2_657 ?
O6 Co2 O8 90.19(11) 2_657 2_657 ?
O7 Co2 O8 92.17(11) 2_657 2_657 ?
O7 Co2 O8 87.83(11) . 2_657 ?
O8 Co2 O8 180.00(2) . 2_657 ?
F3 Al1 F3 180.0 . 2_556 ?
F3 Al1 F4 90.53(10) . 2_556 ?
F3 Al1 F4 89.47(10) 2_556 2_556 ?
F3 Al1 F4 89.47(10) . . ?
F3 Al1 F4 90.53(10) 2_556 . ?
F4 Al1 F4 180.0 2_556 . ?
F3 Al1 O1 91.07(13) . 2_556 ?
F3 Al1 O1 88.93(13) 2_556 2_556 ?
F4 Al1 O1 89.51(10) 2_556 2_556 ?
F4 Al1 O1 90.49(10) . 2_556 ?
F3 Al1 O1 88.93(13) . . ?
F3 Al1 O1 91.07(13) 2_556 . ?
F4 Al1 O1 90.49(10) 2_556 . ?
F4 Al1 O1 89.51(10) . . ?
O1 Al1 O1 180.0 2_556 . ?
F5 Al2 F5 180.0 2_767 . ?
F5 Al2 F6 89.51(10) 2_767 2_767 ?
F5 Al2 F6 90.49(10) . 2_767 ?
F5 Al2 F6 90.49(10) 2_767 . ?
F5 Al2 F6 89.51(10) . . ?
F6 Al2 F6 180.0 2_767 . ?
F5 Al2 O2 90.41(11) 2_767 . ?
F5 Al2 O2 89.59(11) . . ?
F6 Al2 O2 90.25(11) 2_767 . ?
F6 Al2 O2 89.75(11) . . ?
F5 Al2 O2 89.59(11) 2_767 2_767 ?
F5 Al2 O2 90.41(11) . 2_767 ?
F6 Al2 O2 89.75(11) 2_767 2_767 ?
F6 Al2 O2 90.25(11) . 2_767 ?
O2 Al2 O2 180.0 . 2_767 ?
Al1 O1 H1A 115(6) . . ?
Al1 O1 H1B 102(6) . . ?
H1A O1 H1B 105(4) . . ?
Al2 O2 H2A 121(5) . . ?
Al2 O2 H2B 134(5) . . ?
H2A O2 H2B 105(4) . . ?
Co1 O3 H3A 124(3) . . ?
Co1 O3 H3B 127(3) . . ?
H3A O3 H3B 105(3) . . ?
Co1 O4 H4A 123(3) . . ?
Co1 O4 H4B 131(3) . . ?
H4A O4 H4B 105(3) . . ?
Co1 O5 H5A 98(3) . . ?
Co1 O5 H5B 119(3) . . ?
H5A O5 H5B 114(4) . . ?
Co2 O6 H6A 123(3) . . ?
Co2 O6 H6B 125(3) . . ?
H6A O6 H6B 110(3) . . ?
Co2 O7 H7A 114(3) . . ?
Co2 O7 H7B 124(3) . . ?
H7A O7 H7B 113(3) . . ?
Co2 O8 H8A 124(3) . . ?
Co2 O8 H8B 118(3) . . ?
H8A O8 H8B 111(3) . . ?

loop_
_geom_bond_atom_site_label_1
_geom_bond_atom_site_label_2
_geom_bond_distance
_geom_bond_site_symmetry_2
_geom_bond_publ_flag
Co1 O3 2.055(3) 2_666 ?
Co1 O3 2.055(3) . ?
Co1 O4 2.083(2) 2_666 ?
Co1 O4 2.083(2) . ?
Co1 O5 2.099(3) . ?
Co1 O5 2.099(3) 2_666 ?
Co2 O6 2.051(2) . ?
Co2 O6 2.051(2) 2_657 ?
Co2 O7 2.081(3) 2_657 ?
Co2 O7 2.081(3) . ?
Co2 O8 2.085(3) . ?
Co2 O8 2.085(3) 2_657 ?
Al1 F3 1.776(2) . ?
Al1 F3 1.776(2) 2_556 ?
Al1 F4 1.788(2) 2_556 ?
Al1 F4 1.788(2) . ?
Al1 O1 1.892(3) 2_556 ?
Al1 O1 1.892(3) . ?
Al2 F5 1.791(2) 2_767 ?
Al2 F5 1.791(2) . ?
Al2 F6 1.802(2) 2_767 ?
Al2 F6 1.802(2) . ?
Al2 O2 1.866(2) . ?
Al2 O2 1.866(2) 2_767 ?
O1 H1A 0.95(2) . ?
O1 H1B 0.95(2) . ?
O2 H2A 0.95(2) . ?
O2 H2B 0.95(2) . ?
O3 H3A 0.933(19) . ?
O3 H3B 0.94(2) . ?
O4 H4A 0.945(19) . ?
O4 H4B 0.928(19) . ?
O5 H5A 0.931(19) . ?
O5 H5B 0.916(19) . ?
O6 H6A 0.927(19) . ?
O6 H6B 0.933(19) . ?
O7 H7A 0.934(19) . ?
O7 H7B 0.927(19) . ?
O8 H8A 0.931(19) . ?
O8 H8B 0.937(19) . ?
